data_4131355
loop_
_publ_author_name
'Gorgas, Nikolaus'
'Alves, Luis G.'
'St\"oger, Berthold'
'Martins, Ana M.'
'Veiros, Luis F.'
'Kirchner, Karl'

_publ_section_title
;
 Stable, Yet Highly Reactive Nonclassical Iron(II) Polyhydride Pincer
 Complexes: Z-Selective Dimerization and Hydroboration of Terminal
 Alkynes.
;
_journal_issue 24
_journal_name_full 'Journal of the American Chemical Society'
_journal_page_first 8130
_journal_page_last 8133
_journal_paper_doi 10.1021/jacs.7b05051
_journal_volume 139
_journal_year 2017
_chemical_formula_sum 'C25 H52 B Fe N3 O2 P2'
_chemical_formula_weight 555.3
_space_group_IT_number 61
_space_group_name_Hall '-P 2ac 2ab'
_space_group_name_H-M_alt 'P b c a'
_symmetry_cell_setting orthorhombic
_symmetry_Int_Tables_number 61
_symmetry_space_group_name_Hall '-P 2ac 2ab'
_symmetry_space_group_name_H-M 'P b c a'
_audit_creation_method 'Jana2006 Version : 19/08/2016'
_cell_angle_alpha 90
_cell_angle_beta 90
_cell_angle_gamma 90
_cell_formula_units_Z 16
_cell_length_a 18.5403(4)
_cell_length_b 22.3875(5)
_cell_length_c 28.9019(7)
_cell_measurement_reflns_used 7487
_cell_measurement_temperature 100
_cell_measurement_theta_max 27.26
_cell_measurement_theta_min 2.55
_cell_volume 11996.3(5)
_diffrn_ambient_temperature 100
_diffrn_measured_fraction_theta_full 1
_diffrn_measured_fraction_theta_max 1
_diffrn_measurement_device 'four-circle diffractometer'
_diffrn_measurement_device_type 'Bruker KAPPA APEX II CCD'
_diffrn_measurement_method '\w- and \f-scans'
_diffrn_radiation_monochromator graphite
_diffrn_radiation_probe x-ray
_diffrn_radiation_source 'X-ray tube'
_diffrn_radiation_type 'Mo K\a'
_diffrn_radiation_wavelength 0.71073
_diffrn_reflns_av_R_equivalents 0.079
_diffrn_reflns_av_unetI/netI 0.0701
_diffrn_reflns_limit_h_max 23
_diffrn_reflns_limit_h_min -24
_diffrn_reflns_limit_k_max 29
_diffrn_reflns_limit_k_min -26
_diffrn_reflns_limit_l_max 37
_diffrn_reflns_limit_l_min -38
_diffrn_reflns_number 60910
_diffrn_reflns_theta_full 27.97
_diffrn_reflns_theta_max 27.97
_diffrn_reflns_theta_min 1.41
_exptl_absorpt_coefficient_mu 0.635
_exptl_absorpt_correction_T_max 0.98
_exptl_absorpt_correction_T_min 0.83
_exptl_absorpt_correction_type multi-scan
_exptl_absorpt_process_details SADABS
_exptl_crystal_colour yellow
_exptl_crystal_density_diffrn 1.2299
_exptl_crystal_description plate
_exptl_crystal_F_000 4800
_exptl_crystal_size_max 0.30
_exptl_crystal_size_mid 0.22
_exptl_crystal_size_min 0.03
_refine_diff_density_max 0.77
_refine_diff_density_min -0.53
_refine_ls_extinction_method none
_refine_ls_goodness_of_fit_gt 1.58
_refine_ls_goodness_of_fit_ref 1.33
_refine_ls_hydrogen_treatment mixed
_refine_ls_number_constraints 442
_refine_ls_number_parameters 657
_refine_ls_number_reflns 14408
_refine_ls_number_restraints 0
_refine_ls_R_factor_all 0.1051
_refine_ls_R_factor_gt 0.0453
_refine_ls_shift/su_max 0.0421
_refine_ls_shift/su_mean 0.0028
_refine_ls_structure_factor_coef F
_refine_ls_weighting_details w=1/(\s^2^(F)+0.0001F^2^)
_refine_ls_weighting_scheme sigma
_refine_ls_wR_factor_gt 0.0414
_refine_ls_wR_factor_ref 0.0474
_reflns_number_gt 8044
_reflns_number_total 14408
_reflns_threshold_expression I>3\s(I)
_cod_data_source_file ja7b05051_si_002.cif
_cod_data_source_block FePNP_HBPin_H
_cod_depositor_comments
;
The following automatic conversions were performed:

data item '_diffrn_radiation_probe' value 'X-ray' was changed to
'x-ray' in accordance with the
/home/saulius/struct/COD-crude-data/automatic-downloads/DataCite-retrospective/ACS/depositions/lib/dictionaries/cif_core.dic
dictionary named 'cif_core.dic' version 2.4.2 last updated on
2011-04-26.

Automatic conversion script
Id: cif_fix_values 6909 2019-04-08 15:41:33Z antanas 
;
_cod_original_formula_sum 'C25 H52 B1 Fe1 N3 O2 P2'
_cod_database_code 4131355

loop_
_space_group_symop_id
_space_group_symop_operation_xyz
1 x,y,z
2 -x+1/2,-y,z+1/2
3 -x,y+1/2,-z+1/2
4 x+1/2,-y+1/2,-z
5 -x,-y,-z
6 x+1/2,y,-z+1/2
7 x,-y+1/2,z+1/2
8 -x+1/2,y+1/2,z

loop_
_atom_site_label
_atom_site_type_symbol
_atom_site_fract_x
_atom_site_fract_y
_atom_site_fract_z
_atom_site_adp_type
_atom_site_U_iso_or_equiv
_atom_site_site_symmetry_multiplicity
_atom_site_occupancy
_atom_site_calc_flag
Fe1 Fe 0.294652(19) 0.420881(14) 0.133076(13) Uani 0.01847(11) 8 1 d
P1 P 0.25185(4) 0.33845(3) 0.16068(2) Uani 0.0184(2) 8 1 d
P2 P 0.36180(4) 0.49509(3) 0.11227(2) Uani 0.0225(2) 8 1 d
O1 O 0.12964(9) 0.42774(7) 0.12310(6) Uani 0.0259(6) 8 1 d
O2 O 0.18455(10) 0.51038(8) 0.09237(6) Uani 0.0315(6) 8 1 d
N1 N 0.36954(11) 0.40962(9) 0.18191(7) Uani 0.0193(6) 8 1 d
N2 N 0.31804(11) 0.31774(9) 0.19870(7) Uani 0.0232(7) 8 1 d
N3 N 0.42791(12) 0.49351(9) 0.15445(7) Uani 0.0295(8) 8 1 d
C1 C 0.37076(13) 0.35952(11) 0.20843(9) Uani 0.0221(8) 8 1 d
C2 C 0.42235(14) 0.35011(12) 0.24254(10) Uani 0.0309(10) 8 1 d
C3 C 0.47499(15) 0.39240(13) 0.24914(10) Uani 0.0328(10) 8 1 d
C4 C 0.47776(15) 0.44182(12) 0.22067(10) Uani 0.0292(9) 8 1 d
C5 C 0.42556(14) 0.44824(11) 0.18627(9) Uani 0.0231(8) 8 1 d
C6 C 0.16991(13) 0.33793(10) 0.19799(9) Uani 0.0216(8) 8 1 d
C7 C 0.17712(17) 0.38692(12) 0.23390(10) Uani 0.0399(11) 8 1 d
C8 C 0.14939(15) 0.27994(11) 0.22249(9) Uani 0.0293(9) 8 1 d
C9 C 0.23886(13) 0.27233(11) 0.12333(9) Uani 0.0240(8) 8 1 d
C10 C 0.31005(15) 0.24762(12) 0.10551(10) Uani 0.0347(10) 8 1 d
C11 C 0.18932(16) 0.28992(12) 0.08328(9) Uani 0.0340(10) 8 1 d
C12 C 0.3369(2) 0.57524(11) 0.11524(11) Uani 0.0541(14) 8 1 d
C13 C 0.29841(17) 0.58967(12) 0.15982(10) Uani 0.0419(11) 8 1 d
C14 C 0.3113(4) 0.6047(2) 0.07331(17) Uani 0.041(2) 8 0.704(11) d
C14' C 0.3613(8) 0.6241(5) 0.0908(5) Uani 0.051(5) 8 0.296(11) d
C15 C 0.41356(14) 0.49284(11) 0.05790(9) Uani 0.0268(9) 8 1 d
C16 C 0.47141(17) 0.44451(12) 0.05898(10) Uani 0.0380(11) 8 1 d
C17 C 0.36222(17) 0.48130(13) 0.01758(10) Uani 0.0440(12) 8 1 d
C18 C 0.32219(15) 0.25973(11) 0.22230(10) Uani 0.0366(11) 8 1 d
C19 C 0.49136(17) 0.53291(13) 0.15428(11) Uani 0.0458(12) 8 1 d
C20 C 0.07656(15) 0.45812(12) 0.09535(10) Uani 0.0350(10) 8 1 d
C21 C 0.10803(16) 0.52125(12) 0.09138(10) Uani 0.0352(10) 8 1 d
C22 C 0.00425(15) 0.45261(15) 0.11863(12) Uani 0.0520(13) 8 1 d
C23 C 0.07507(19) 0.42623(14) 0.04800(11) Uani 0.0553(14) 8 1 d
C24 C 0.08963(17) 0.55921(13) 0.13424(10) Uani 0.0449(12) 8 1 d
C25 C 0.08939(19) 0.55648(15) 0.04849(11) Uani 0.0528(13) 8 1 d
Fe2 Fe 0.787456(19) 0.172134(15) 0.125707(12) Uani 0.01920(11) 8 1 d
P3 P 0.73590(4) 0.09356(3) 0.15328(2) Uani 0.0216(2) 8 1 d
P4 P 0.86648(4) 0.23429(3) 0.10020(3) Uani 0.0249(2) 8 1 d
O3 O 0.62520(10) 0.19654(8) 0.11924(7) Uani 0.0367(7) 8 1 d
O4 O 0.69101(10) 0.27312(8) 0.08762(6) Uani 0.0294(6) 8 1 d
N4 N 0.85853(11) 0.15883(9) 0.17569(7) Uani 0.0201(7) 8 1 d
N5 N 0.79579(12) 0.07331(9) 0.19556(7) Uani 0.0267(7) 8 1 d
N6 N 0.92915(11) 0.23359(9) 0.14440(7) Uani 0.0256(7) 8 1 d
C26 C 0.85039(14) 0.11243(11) 0.20568(9) Uani 0.0239(8) 8 1 d
C27 C 0.89564(15) 0.10543(13) 0.24358(10) Uani 0.0328(10) 8 1 d
C28 C 0.95270(16) 0.14349(14) 0.24903(10) Uani 0.0366(10) 8 1 d
C29 C 0.96681(14) 0.18687(13) 0.21644(10) Uani 0.0314(10) 8 1 d
C30 C 0.91909(14) 0.19332(11) 0.17933(9) Uani 0.0232(8) 8 1 d
C31 C 0.64896(14) 0.09550(11) 0.18530(10) Uani 0.0307(10) 8 1 d
C32 C 0.65337(15) 0.14529(11) 0.22149(10) Uani 0.0328(10) 8 1 d
C33 C 0.61928(17) 0.03915(13) 0.20681(11) Uani 0.0449(12) 8 1 d
C34 C 0.72644(17) 0.02630(11) 0.11690(10) Uani 0.0361(10) 8 1 d
C35 C 0.79845(18) -0.00091(12) 0.10326(11) Uani 0.0507(13) 8 1 d
C36 C 0.6818(2) 0.04238(14) 0.07405(11) Uani 0.0522(13) 8 1 d
C37 C 0.85725(19) 0.31554(12) 0.09211(12) Uani 0.0539(13) 8 1 d
C38 C 0.82502(16) 0.34502(12) 0.13431(12) Uani 0.0448(12) 8 1 d
C39' C 0.8916(9) 0.3489(7) 0.0523(5) Uani 0.054(6) 8 0.244(10) d
C39 C 0.8297(3) 0.3384(2) 0.04842(16) Uani 0.057(2) 8 0.756(10) d
C40 C 0.92120(17) 0.21283(13) 0.04905(10) Uani 0.0395(11) 8 1 d
C41 C 0.96948(19) 0.15929(14) 0.05968(11) Uani 0.0494(13) 8 1 d
C42 C 0.8712(2) 0.19812(14) 0.00896(10) Uani 0.0559(14) 8 1 d
C43 C 0.79285(16) 0.01736(11) 0.22151(10) Uani 0.0365(10) 8 1 d
C44 C 0.99779(14) 0.26565(13) 0.14253(11) Uani 0.0397(11) 8 1 d
C45 C 0.57577(16) 0.23323(13) 0.09312(12) Uani 0.0429(11) 8 1 d
C46 C 0.61705(15) 0.29236(12) 0.08870(11) Uani 0.0356(10) 8 1 d
C47 C 0.50542(16) 0.23674(16) 0.11858(15) Uani 0.0770(18) 8 1 d
C48 C 0.5662(2) 0.20247(15) 0.04591(13) Uani 0.0762(17) 8 1 d
C49 C 0.60780(16) 0.33247(13) 0.13128(11) Uani 0.0454(12) 8 1 d
C50 C 0.60239(18) 0.32847(14) 0.04584(11) Uani 0.0493(12) 8 1 d
B1 B 0.69607(17) 0.21795(14) 0.11096(12) Uani 0.0276(10) 8 1 d
B2 B 0.19738(17) 0.45619(13) 0.11629(11) Uani 0.0252(10) 8 1 d
H1c2 H 0.421204 0.314626 0.261178 Uiso 0.0371 8 1 d
H1c3 H 0.509749 0.387599 0.27347 Uiso 0.0394 8 1 d
H1c4 H 0.514936 0.471255 0.224474 Uiso 0.035 8 1 d
H1c6 H 0.131215 0.343828 0.176398 Uiso 0.0259 8 1 d
H1c7 H 0.175721 0.425153 0.21889 Uiso 0.0478 8 1 d
H2c7 H 0.138071 0.384107 0.255604 Uiso 0.0478 8 1 d
H3c7 H 0.222144 0.382521 0.24995 Uiso 0.0478 8 1 d
H1c8 H 0.147466 0.248011 0.200356 Uiso 0.0351 8 1 d
H2c8 H 0.184794 0.270873 0.24569 Uiso 0.0351 8 1 d
H3c8 H 0.103009 0.284483 0.236834 Uiso 0.0351 8 1 d
H1c9 H 0.217183 0.240963 0.141203 Uiso 0.0287 8 1 d
H1c10 H 0.33805 0.23297 0.131041 Uiso 0.0416 8 1 d
H2c10 H 0.300797 0.215584 0.084248 Uiso 0.0416 8 1 d
H3c10 H 0.336242 0.278724 0.089996 Uiso 0.0416 8 1 d
H1c11 H 0.145097 0.305862 0.09536 Uiso 0.0408 8 1 d
H2c11 H 0.2127 0.319583 0.064563 Uiso 0.0408 8 1 d
H3c11 H 0.179056 0.255341 0.064764 Uiso 0.0408 8 1 d
H1c13 H 0.327904 0.577882 0.185544 Uiso 0.0503 8 1 d
H2c13 H 0.289391 0.63185 0.161373 Uiso 0.0503 8 1 d
H3c13 H 0.25343 0.568477 0.160913 Uiso 0.0503 8 1 d
H1c15 H 0.437195 0.530676 0.054111 Uiso 0.0322 8 1 d
H1c16 H 0.506488 0.454043 0.082271 Uiso 0.0456 8 1 d
H2c16 H 0.449567 0.406708 0.06601 Uiso 0.0456 8 1 d
H3c16 H 0.494625 0.442339 0.029337 Uiso 0.0456 8 1 d
H1c17 H 0.327543 0.513056 0.015797 Uiso 0.0528 8 1 d
H2c17 H 0.389182 0.479533 -0.010743 Uiso 0.0528 8 1 d
H3c17 H 0.337666 0.444051 0.022341 Uiso 0.0528 8 1 d
H1c18 H 0.288859 0.232393 0.208243 Uiso 0.0439 8 1 d
H2c18 H 0.370269 0.244166 0.219715 Uiso 0.0439 8 1 d
H3c18 H 0.310156 0.264723 0.254377 Uiso 0.0439 8 1 d
H1c19 H 0.491722 0.556151 0.126372 Uiso 0.0549 8 1 d
H2c19 H 0.489372 0.559117 0.180544 Uiso 0.0549 8 1 d
H3c19 H 0.534426 0.509182 0.155833 Uiso 0.0549 8 1 d
H1c22 H -0.03136 0.47366 0.100874 Uiso 0.0624 8 1 d
H2c22 H -0.008882 0.411215 0.120737 Uiso 0.0624 8 1 d
H3c22 H 0.006873 0.469425 0.149142 Uiso 0.0624 8 1 d
H1c23 H 0.037839 0.443328 0.029094 Uiso 0.0664 8 1 d
H2c23 H 0.120869 0.431068 0.032969 Uiso 0.0664 8 1 d
H3c23 H 0.06557 0.384484 0.052506 Uiso 0.0664 8 1 d
H1c24 H 0.039488 0.569866 0.133483 Uiso 0.0538 8 1 d
H2c24 H 0.099442 0.536603 0.161751 Uiso 0.0538 8 1 d
H3c24 H 0.118489 0.594811 0.134184 Uiso 0.0538 8 1 d
H1c25 H 0.038168 0.562537 0.047149 Uiso 0.0634 8 1 d
H2c25 H 0.113323 0.594488 0.049453 Uiso 0.0634 8 1 d
H3c25 H 0.104812 0.534833 0.021578 Uiso 0.0634 8 1 d
H1c27 H 0.886971 0.074247 0.265696 Uiso 0.0394 8 1 d
H1c28 H 0.983156 0.139955 0.27575 Uiso 0.0439 8 1 d
H1c29 H 1.008467 0.212094 0.219163 Uiso 0.0377 8 1 d
H1c31 H 0.614125 0.102283 0.16129 Uiso 0.0369 8 1 d
H1c32 H 0.653609 0.183386 0.206245 Uiso 0.0393 8 1 d
H2c32 H 0.612411 0.142885 0.241734 Uiso 0.0393 8 1 d
H3c32 H 0.696837 0.140826 0.239204 Uiso 0.0393 8 1 d
H1c33 H 0.619424 0.007649 0.18428 Uiso 0.0539 8 1 d
H2c33 H 0.648743 0.027861 0.232687 Uiso 0.0539 8 1 d
H3c33 H 0.570794 0.046133 0.217149 Uiso 0.0539 8 1 d
H1c34 H 0.702205 -0.003798 0.134735 Uiso 0.0433 8 1 d
H1c35 H 0.82485 -0.011509 0.130631 Uiso 0.0609 8 1 d
H2c35 H 0.790309 -0.036009 0.084904 Uiso 0.0609 8 1 d
H3c35 H 0.825685 0.027585 0.085634 Uiso 0.0609 8 1 d
H1c36 H 0.636988 0.060082 0.083541 Uiso 0.0627 8 1 d
H2c36 H 0.708136 0.07025 0.05531 Uiso 0.0627 8 1 d
H3c36 H 0.672203 0.006881 0.056456 Uiso 0.0627 8 1 d
H1c38 H 0.853272 0.335078 0.161058 Uiso 0.0537 8 1 d
H2c38 H 0.824839 0.387557 0.130123 Uiso 0.0537 8 1 d
H3c38 H 0.776475 0.331163 0.138566 Uiso 0.0537 8 1 d
H1c40 H 0.951789 0.245804 0.040941 Uiso 0.0473 8 1 d
H1c41 H 1.002624 0.169595 0.083916 Uiso 0.0593 8 1 d
H2c41 H 0.940236 0.126203 0.069401 Uiso 0.0593 8 1 d
H3c41 H 0.995937 0.148409 0.032395 Uiso 0.0593 8 1 d
H1c42 H 0.837955 0.230478 0.004365 Uiso 0.0671 8 1 d
H2c42 H 0.899103 0.192308 -0.01864 Uiso 0.0671 8 1 d
H3c42 H 0.844838 0.162278 0.015845 Uiso 0.0671 8 1 d
H1c43 H 0.759208 -0.009315 0.206991 Uiso 0.0438 8 1 d
H2c43 H 0.83982 -0.000678 0.221933 Uiso 0.0438 8 1 d
H3c43 H 0.777583 0.025303 0.252643 Uiso 0.0438 8 1 d
H1c44 H 1.002629 0.28477 0.112958 Uiso 0.0476 8 1 d
H2c44 H 0.99905 0.295258 0.166538 Uiso 0.0476 8 1 d
H3c44 H 1.036755 0.237967 0.146848 Uiso 0.0476 8 1 d
H1c47 H 0.476292 0.267884 0.105456 Uiso 0.0924 8 1 d
H2c47 H 0.480547 0.19928 0.115977 Uiso 0.0924 8 1 d
H3c47 H 0.514372 0.245311 0.150618 Uiso 0.0924 8 1 d
H1c48 H 0.53309 0.225091 0.027344 Uiso 0.0914 8 1 d
H2c48 H 0.611994 0.20025 0.030486 Uiso 0.0914 8 1 d
H3c48 H 0.547607 0.162888 0.050449 Uiso 0.0914 8 1 d
H1c49 H 0.559803 0.348565 0.131687 Uiso 0.0545 8 1 d
H2c49 H 0.615707 0.309409 0.158819 Uiso 0.0545 8 1 d
H3c49 H 0.642079 0.364567 0.130001 Uiso 0.0545 8 1 d
H1c50 H 0.552307 0.339274 0.044905 Uiso 0.0591 8 1 d
H2c50 H 0.631389 0.363994 0.046273 Uiso 0.0591 8 1 d
H3c50 H 0.614134 0.305192 0.018981 Uiso 0.0591 8 1 d
H1c14 H 0.265334 0.588336 0.064651 Uiso 0.0493 8 0.704(11) d
H2c14 H 0.306327 0.646736 0.078942 Uiso 0.0493 8 0.704(11) d
H3c14 H 0.345272 0.598318 0.048754 Uiso 0.0493 8 0.704(11) d
H1c14' H 0.411733 0.629966 0.096914 Uiso 0.0609 8 0.296(11) d
H2c14' H 0.354388 0.617378 0.058264 Uiso 0.0609 8 0.296(11) d
H3c14' H 0.334929 0.658969 0.100077 Uiso 0.0609 8 0.296(11) d
H1c12' H 0.319752 0.5698 0.084185 Uiso 0.0649 8 0.296(11) d
H1c12 H 0.382266 0.595832 0.116434 Uiso 0.0649 8 0.704(11) d
H1c39' H 0.940001 0.359866 0.060464 Uiso 0.0651 8 0.244(10) d
H2c39' H 0.892487 0.323698 0.025419 Uiso 0.0651 8 0.244(10) d
H3c39' H 0.864112 0.384214 0.045751 Uiso 0.0651 8 0.244(10) d
H1c39 H 0.781924 0.323193 0.043305 Uiso 0.0679 8 0.756(10) d
H2c39 H 0.828275 0.381215 0.04947 Uiso 0.0679 8 0.756(10) d
H3c39 H 0.860681 0.325775 0.023668 Uiso 0.0679 8 0.756(10) d
H1c37' H 0.829091 0.326725 0.065616 Uiso 0.0646 8 0.244(10) d
H1c37 H 0.90655 0.327962 0.088879 Uiso 0.0646 8 0.756(10) d
H2 H 0.8246(15) 0.1263(12) 0.0993(10) Uiso 0.055(9) 8 1 d
H2b2 H 0.2462(14) 0.4216(11) 0.0895(9) Uiso 0.037(8) 8 1 d
H1b1 H 0.7391(15) 0.2221(12) 0.1489(10) Uiso 0.053(9) 8 1 d
H1 H 0.3388(14) 0.3816(12) 0.1039(9) Uiso 0.048(8) 8 1 d
H2b1 H 0.7357(13) 0.1774(10) 0.0869(9) Uiso 0.031(7) 8 1 d
H1b2 H 0.2379(14) 0.4638(11) 0.1566(9) Uiso 0.043(8) 8 1 d

loop_
_atom_site_aniso_label
_atom_site_aniso_type_symbol
_atom_site_aniso_U_11
_atom_site_aniso_U_22
_atom_site_aniso_U_33
_atom_site_aniso_U_12
_atom_site_aniso_U_13
_atom_site_aniso_U_23
Fe1 Fe 0.02153(19) 0.01278(17) 0.0211(2) -0.00004(16) -0.00247(17) 0.00227(14)
P1 P 0.0171(3) 0.0126(3) 0.0256(4) 0.0001(3) -0.0013(3) 0.0026(3)
P2 P 0.0333(4) 0.0136(3) 0.0205(4) -0.0033(3) -0.0013(3) 0.0015(3)
O1 O 0.0248(10) 0.0246(10) 0.0285(11) 0.0073(8) -0.0078(9) 0.0016(8)
O2 O 0.0382(11) 0.0251(10) 0.0311(12) 0.0096(9) -0.0021(9) 0.0102(8)
N1 N 0.0193(11) 0.0181(11) 0.0204(12) -0.0001(9) 0.0001(9) 0.0021(9)
N2 N 0.0196(11) 0.0172(11) 0.0328(14) -0.0027(9) -0.0062(10) 0.0119(9)
N3 N 0.0387(14) 0.0260(12) 0.0238(13) -0.0176(11) -0.0063(11) 0.0043(10)
C1 C 0.0192(14) 0.0202(13) 0.0269(16) 0.0008(12) -0.0006(12) 0.0066(11)
C2 C 0.0256(16) 0.0325(16) 0.0346(18) -0.0030(13) -0.0079(14) 0.0134(13)
C3 C 0.0251(16) 0.0431(18) 0.0302(17) 0.0000(14) -0.0072(14) 0.0063(14)
C4 C 0.0240(15) 0.0336(16) 0.0300(17) -0.0115(13) -0.0043(13) 0.0001(13)
C5 C 0.0250(15) 0.0206(14) 0.0237(15) -0.0044(12) 0.0008(12) 0.0030(11)
C6 C 0.0203(14) 0.0201(13) 0.0244(15) -0.0004(11) -0.0008(12) 0.0017(11)
C7 C 0.047(2) 0.0305(16) 0.042(2) -0.0151(16) 0.0199(17) -0.0094(14)
C8 C 0.0280(16) 0.0259(15) 0.0339(18) -0.0062(13) 0.0053(14) 0.0015(12)
C9 C 0.0209(13) 0.0152(13) 0.0358(17) -0.0008(11) 0.0042(13) 0.0013(11)
C10 C 0.0356(17) 0.0219(15) 0.047(2) -0.0010(13) 0.0111(15) -0.0010(14)
C11 C 0.0406(18) 0.0246(15) 0.0367(18) -0.0029(14) -0.0025(15) -0.0054(13)
C12 C 0.112(3) 0.0137(15) 0.036(2) 0.0079(18) 0.017(2) 0.0052(13)
C13 C 0.067(2) 0.0198(15) 0.0389(19) -0.0026(15) 0.0037(18) -0.0075(13)
C14 C 0.053(4) 0.025(3) 0.045(3) 0.013(3) 0.009(3) 0.013(2)
C14' C 0.052(10) 0.022(6) 0.079(11) 0.000(6) 0.030(9) 0.008(6)
C15 C 0.0320(16) 0.0249(15) 0.0236(16) -0.0073(13) 0.0019(13) 0.0011(12)
C16 C 0.046(2) 0.0294(16) 0.039(2) -0.0026(15) 0.0079(16) -0.0007(14)
C17 C 0.051(2) 0.060(2) 0.0217(17) -0.0132(18) 0.0008(16) 0.0007(15)
C18 C 0.0262(16) 0.0248(15) 0.059(2) -0.0010(13) -0.0105(15) 0.0208(15)
C19 C 0.056(2) 0.0434(19) 0.038(2) -0.0334(18) -0.0098(17) 0.0093(15)
C20 C 0.0316(17) 0.0359(17) 0.0373(19) 0.0147(14) -0.0134(15) 0.0015(14)
C21 C 0.0400(18) 0.0353(17) 0.0302(18) 0.0171(15) -0.0068(15) 0.0049(13)
C22 C 0.0313(18) 0.052(2) 0.073(3) 0.0150(16) -0.0124(18) 0.0018(19)
C23 C 0.063(3) 0.056(2) 0.047(2) 0.022(2) -0.0274(19) -0.0123(18)
C24 C 0.056(2) 0.0393(18) 0.040(2) 0.0148(17) -0.0063(18) -0.0011(15)
C25 C 0.069(3) 0.055(2) 0.034(2) 0.029(2) -0.0087(19) 0.0115(16)
Fe2 Fe 0.02203(19) 0.01392(17) 0.0217(2) -0.00093(16) -0.00015(18) 0.00297(14)
P3 P 0.0258(4) 0.0122(3) 0.0268(4) -0.0011(3) 0.0065(3) 0.0011(3)
P4 P 0.0312(4) 0.0180(3) 0.0255(4) -0.0047(3) 0.0033(3) 0.0041(3)
O3 O 0.0236(11) 0.0287(11) 0.0579(15) -0.0013(9) -0.0097(10) 0.0118(10)
O4 O 0.0309(11) 0.0225(10) 0.0347(12) 0.0023(9) -0.0087(9) 0.0077(8)
N4 N 0.0188(11) 0.0203(11) 0.0212(12) 0.0045(9) 0.0027(9) 0.0013(9)
N5 N 0.0315(13) 0.0197(11) 0.0288(13) 0.0043(11) 0.0105(11) 0.0109(9)
N6 N 0.0204(12) 0.0270(12) 0.0293(14) -0.0079(10) 0.0052(10) -0.0046(10)
C26 C 0.0267(15) 0.0254(14) 0.0197(15) 0.0155(13) 0.0083(12) 0.0044(11)
C27 C 0.0317(17) 0.0422(18) 0.0246(17) 0.0194(15) 0.0052(14) 0.0057(13)
C28 C 0.0310(17) 0.058(2) 0.0204(16) 0.0252(16) -0.0044(14) -0.0050(15)
C29 C 0.0176(15) 0.0409(18) 0.0358(18) 0.0108(13) -0.0029(13) -0.0125(14)
C30 C 0.0198(14) 0.0257(14) 0.0242(16) 0.0058(12) 0.0031(12) -0.0053(11)
C31 C 0.0275(16) 0.0257(15) 0.0390(19) -0.0082(13) 0.0078(14) -0.0036(13)
C32 C 0.0308(17) 0.0269(15) 0.0406(19) -0.0019(14) 0.0154(14) -0.0063(13)
C33 C 0.040(2) 0.0423(19) 0.052(2) -0.0088(16) 0.0088(17) -0.0033(16)
C34 C 0.056(2) 0.0134(13) 0.0389(19) -0.0091(14) 0.0172(16) -0.0030(12)
C35 C 0.078(3) 0.0183(15) 0.056(2) 0.0006(17) 0.035(2) -0.0061(15)
C36 C 0.079(3) 0.0368(20) 0.041(2) -0.0189(19) -0.0032(19) -0.0150(15)
C37 C 0.070(3) 0.0230(16) 0.068(3) 0.0010(17) 0.024(2) 0.0155(16)
C38 C 0.0415(19) 0.0193(15) 0.074(2) -0.0010(14) -0.0133(19) -0.0054(16)
C39' C 0.040(11) 0.063(11) 0.059(11) -0.021(8) 0.004(8) 0.013(8)
C39 C 0.074(5) 0.039(3) 0.057(3) 0.000(3) 0.009(3) 0.033(2)
C40 C 0.054(2) 0.0390(18) 0.0259(18) -0.0147(16) 0.0130(16) 0.0024(14)
C41 C 0.056(2) 0.048(2) 0.044(2) 0.0002(18) 0.0245(18) -0.0091(16)
C42 C 0.085(3) 0.058(2) 0.0245(19) -0.005(2) 0.0106(19) 0.0002(16)
C43 C 0.0377(18) 0.0266(15) 0.045(2) 0.0112(14) 0.0166(16) 0.0193(14)
C44 C 0.0271(16) 0.0402(19) 0.052(2) -0.0106(14) 0.0066(16) -0.0080(15)
C45 C 0.0308(17) 0.0319(17) 0.066(2) 0.0039(15) -0.0196(17) 0.0082(16)
C46 C 0.0318(17) 0.0303(16) 0.045(2) 0.0042(14) -0.0106(15) 0.0086(14)
C47 C 0.0271(19) 0.056(3) 0.148(4) 0.0047(17) -0.004(2) 0.036(3)
C48 C 0.081(3) 0.049(2) 0.099(3) 0.005(2) -0.061(3) -0.006(2)
C49 C 0.044(2) 0.0397(19) 0.053(2) 0.0067(16) -0.0035(18) 0.0060(16)
C50 C 0.055(2) 0.044(2) 0.049(2) 0.0153(18) -0.0185(18) 0.0095(16)
B1 B 0.0290(18) 0.0225(16) 0.0313(19) -0.0005(14) -0.0071(15) 0.0007(13)
B2 B 0.0294(18) 0.0228(16) 0.0234(17) 0.0024(14) -0.0044(14) 0.0010(12)

loop_
_atom_type_symbol
_atom_type_scat_dispersion_real
_atom_type_scat_dispersion_imag
_atom_type_scat_source
C 0.0033 0.0016 'International Tables Vol C tables 4.2.6.8 and 6.1.1.1'
H 0.0000 0.0000 'International Tables Vol C tables 4.2.6.8 and 6.1.1.1'
B 0.0013 0.0007 'International Tables Vol C tables 4.2.6.8 and 6.1.1.1'
Fe 0.3463 0.8444 'International Tables Vol C tables 4.2.6.8 and 6.1.1.1'
N 0.0061 0.0033 'International Tables Vol C tables 4.2.6.8 and 6.1.1.1'
O 0.0106 0.0060 'International Tables Vol C tables 4.2.6.8 and 6.1.1.1'
P 0.1023 0.0942 'International Tables Vol C tables 4.2.6.8 and 6.1.1.1'

loop_
_geom_angle_atom_site_label_1
_geom_angle_atom_site_label_2
_geom_angle_atom_site_label_3
_geom_angle
_geom_angle_publ_flag
P1 Fe1 P2 166.03(3) yes
P1 Fe1 N1 83.49(6) yes
P1 Fe1 B2 95.43(9) yes
P2 Fe1 N1 83.87(6) yes
P2 Fe1 B2 98.40(9) yes
N1 Fe1 B2 146.83(11) yes
P1 Fe1 H1B2 96.7(9) no
P2 Fe1 H1 88.8(10) no
P2 Fe1 H2B2 95.7(9) no
P2 Fe1 H1B2 92.1(9) no
N1 Fe1 H1 86.7(10) no
N1 Fe1 H2B2 168.8(9) no
N1 Fe1 H1B2 103.7(9) no
B2 Fe1 H1 126.3(10) no
B2 Fe1 H2B2 44.3(10) no
B2 Fe1 H1B2 43.4(9) no
H1 Fe1 H2B2 82.1(14) no
H1 Fe1 H1B2 169.6(14) no
H2B2 Fe1 H1B2 87.6(13) no
P1 Fe1 H2B2 95.5(9) no
P1 Fe1 H1 84.6(10) no
P3 Fe2 B1 96.90(9) yes
N4 Fe2 B1 141.91(11) yes
P3 Fe2 N4 84.40(6) yes
P4 Fe2 N4 83.91(6) yes
P4 Fe2 B1 99.79(9) yes
P3 Fe2 P4 163.15(3) yes
N4 Fe2 H2B1 175.5(9) no
P4 Fe2 H2B1 97.5(9) no
N4 Fe2 H1B1 100.1(10) no
B1 Fe2 H2B1 42.1(9) no
H2 Fe2 H1B1 172.1(15) no
H2 Fe2 H2B1 88.0(15) no
H1B1 Fe2 H2B1 84.1(14) no
P3 Fe2 H2B1 93.3(9) no
N4 Fe2 H2 87.8(11) no
B1 Fe2 H2 130.1(11) no
B1 Fe2 H1B1 42.1(10) no
P3 Fe2 H2 80.1(11) no
P3 Fe2 H1B1 99.7(10) no
P4 Fe2 H2 87.4(11) no
P4 Fe2 H1B1 94.2(10) no
Fe1 P1 N2 101.83(8) yes
N2 P1 C9 104.57(11) yes
Fe1 P1 C9 121.08(8) yes
C6 P1 C9 103.11(11) yes
Fe1 P1 C6 121.22(8) yes
N2 P1 C6 102.21(11) yes
C12 P2 C15 101.28(13) yes
N3 P2 C15 103.39(11) yes
Fe1 P2 C15 121.09(8) yes
Fe1 P2 N3 101.33(7) yes
N3 P2 C12 99.42(13) yes
Fe1 P2 C12 125.97(12) yes
Fe2 P3 C31 123.34(8) yes
N5 P3 C31 102.31(12) yes
Fe2 P3 N5 101.09(8) yes
Fe2 P3 C34 119.85(9) yes
C31 P3 C34 102.73(13) yes
N5 P3 C34 104.61(12) yes
N6 P4 C37 99.52(13) yes
C37 P4 C40 101.85(15) yes
N6 P4 C40 102.65(12) yes
Fe2 P4 N6 101.47(8) yes
Fe2 P4 C40 118.54(10) yes
Fe2 P4 C37 128.25(12) yes
C20 O1 B2 108.4(2) yes
C21 O2 B2 108.7(2) yes
Fe1 N1 C5 121.17(17) yes
C1 N1 C5 117.4(2) yes
Fe1 N1 C1 120.98(16) yes
P1 N2 C1 117.04(17) yes
P1 N2 C18 125.12(17) yes
C1 N2 C18 117.8(2) yes
P2 N3 C19 123.54(18) yes
C5 N3 C19 118.2(2) yes
P2 N3 C5 117.78(18) yes
N1 C1 N2 115.6(2) yes
N1 C1 C2 122.5(2) yes
N2 C1 C2 121.9(2) yes
C1 C2 C3 118.9(3) no
C2 C3 C4 119.8(3) no
C45 O3 B1 107.9(2) yes
C46 O4 B1 108.4(2) yes
C3 C4 C5 118.8(2) no
N1 C5 N3 115.7(2) yes
N1 C5 C4 122.1(2) yes
N3 C5 C4 122.2(2) yes
C7 C6 C8 108.6(2) no
P1 C6 C8 118.48(17) yes
P1 C6 C7 108.65(18) yes
P1 C9 C10 112.09(18) yes
C10 C9 C11 111.0(2) no
P1 C9 C11 108.31(17) yes
C13 C12 C14 117.3(3) no
P2 C12 C13 111.38(19) yes
P2 C12 C14 118.7(3) yes
P2 C15 C17 109.33(19) yes
C16 C15 C17 109.5(2) no
P2 C15 C16 111.63(18) yes
C21 C20 C22 116.6(2) no
O1 C20 C23 106.7(2) yes
O1 C20 C21 102.5(2) yes
O1 C20 C22 108.7(2) yes
C21 C20 C23 111.5(2) no
C22 C20 C23 110.0(2) no
C20 C21 C24 111.4(2) no
O2 C21 C20 102.6(2) yes
C24 C21 C25 108.8(2) no
C20 C21 C25 117.1(2) no
O2 C21 C25 109.3(2) yes
O2 C21 C24 107.2(2) yes
C1 C2 H1C2 121.00 no
O1 B2 O2 107.6(2) yes
Fe1 B2 O1 125.29(19) yes
Fe1 B2 O2 126.9(2) yes
C3 C2 H1C2 121.00 no
C4 C3 H1C3 120.00 no
C2 C3 H1C3 120.00 no
C26 N4 C30 118.2(2) yes
Fe2 N4 C30 121.23(17) yes
Fe2 N4 C26 120.40(17) yes
C5 C4 H1C4 121.00 no
C3 C4 H1C4 121.00 no
C26 N5 C43 117.8(2) yes
P3 N5 C43 124.69(18) yes
P3 N5 C26 117.53(17) yes
C7 C6 H1C6 114.00 no
C8 C6 H1C6 103.00 no
C30 N6 C44 118.0(2) yes
P1 C6 H1C6 103.00 no
P4 N6 C30 117.43(17) yes
P4 N6 C44 123.63(18) yes
C6 C7 H2C7 109.00 no
C6 C7 H1C7 109.00 no
C6 C7 H3C7 109.00 no
H1C7 C7 H2C7 109.00 no
H1C7 C7 H3C7 109.00 no
H2C7 C7 H3C7 109.00 no
H2C8 C8 H3C8 109.00 no
C6 C8 H1C8 109.00 no
H1C8 C8 H3C8 109.00 no
H1C8 C8 H2C8 109.00 no
C6 C8 H2C8 109.00 no
C6 C8 H3C8 109.00 no
C11 C9 H1C9 110.00 no
C10 C9 H1C9 106.00 no
P1 C9 H1C9 109.00 no
H1C10 C10 H3C10 109.00 no
H2C10 C10 H3C10 109.00 no
C9 C10 H1C10 109.00 no
C9 C10 H2C10 109.00 no
C9 C10 H3C10 109.00 no
H1C10 C10 H2C10 109.00 no
H1C11 C11 H3C11 109.00 no
H2C11 C11 H3C11 109.00 no
C9 C11 H3C11 109.00 no
C9 C11 H1C11 109.00 no
C9 C11 H2C11 109.00 no
H1C11 C11 H2C11 109.00 no
P2 C12 H1C12 104.00 no
C14 C12 H1C12 96.00 no
C13 C12 H1C12 106.00 no
C12 C13 H3C13 109.00 no
H1C13 C13 H2C13 109.00 no
C12 C13 H2C13 109.00 no
C12 C13 H1C13 109.00 no
H2C13 C13 H3C13 109.00 no
H1C13 C13 H3C13 109.00 no
H1C14 C14 H3C14 109.00 no
H2C14 C14 H3C14 110.00 no
C12 C14 H1C14 109.00 no
C12 C14 H2C14 109.00 no
C12 C14 H3C14 109.00 no
H1C14 C14 H2C14 109.00 no
H2C14' C14' H3C14' 109.00 no
H1C14' C14' H2C14' 109.00 no
H1C14' C14' H3C14' 109.00 no
P2 C15 H1C15 108.00 no
C16 C15 H1C15 108.00 no
C17 C15 H1C15 110.00 no
C15 C16 H1C16 109.00 no
C15 C16 H2C16 109.00 no
C15 C16 H3C16 109.00 no
H1C16 C16 H2C16 109.00 no
H1C16 C16 H3C16 109.00 no
H2C16 C16 H3C16 109.00 no
C15 C17 H3C17 109.00 no
C15 C17 H1C17 109.00 no
H2C17 C17 H3C17 109.00 no
H1C17 C17 H2C17 109.00 no
H1C17 C17 H3C17 109.00 no
C15 C17 H2C17 109.00 no
H1C18 C18 H3C18 109.00 no
H2C18 C18 H3C18 109.00 no
H1C18 C18 H2C18 109.00 no
N2 C18 H1C18 109.00 no
N2 C18 H2C18 109.00 no
N2 C18 H3C18 109.00 no
N3 C19 H2C19 109.00 no
H1C19 C19 H3C19 109.00 no
N3 C19 H3C19 109.00 no
H1C19 C19 H2C19 109.00 no
N3 C19 H1C19 109.00 no
H2C19 C19 H3C19 109.00 no
H1C22 C22 H3C22 109.00 no
H2C22 C22 H3C22 109.00 no
H1C22 C22 H2C22 109.00 no
C20 C22 H1C22 109.00 no
C20 C22 H2C22 109.00 no
C20 C22 H3C22 109.00 no
C20 C23 H2C23 109.00 no
C20 C23 H3C23 109.00 no
C20 C23 H1C23 109.00 no
H1C23 C23 H2C23 109.00 no
H1C23 C23 H3C23 109.00 no
H2C23 C23 H3C23 109.00 no
C21 C24 H3C24 109.00 no
C21 C24 H2C24 109.00 no
H1C24 C24 H3C24 109.00 no
C21 C24 H1C24 109.00 no
H2C24 C24 H3C24 109.00 no
H1C24 C24 H2C24 109.00 no
H1C25 C25 H2C25 109.00 no
C21 C25 H2C25 109.00 no
C21 C25 H3C25 109.00 no
H2C25 C25 H3C25 109.00 no
H1C25 C25 H3C25 109.00 no
C21 C25 H1C25 109.00 no
O1 B2 H2B2 113.2(10) no
O2 B2 H1B2 113.1(10) no
H2B2 B2 H1B2 100.3(15) no
O2 B2 H2B2 107.9(11) no
Fe1 B2 H2B2 49.6(11) no
Fe1 B2 H1B2 50.9(10) no
O1 B2 H1B2 114.5(11) no
N4 C26 N5 115.7(2) yes
N4 C26 C27 121.4(2) yes
N5 C26 C27 122.9(2) yes
C26 C27 C28 119.2(3) no
C27 C28 C29 120.5(3) no
C28 C29 C30 118.5(3) no
N4 C30 N6 115.3(2) yes
N4 C30 C29 121.4(2) yes
N6 C30 C29 123.3(2) yes
P3 C31 C32 108.11(18) yes
P3 C31 C33 120.09(19) yes
C32 C31 C33 110.3(2) no
P3 C34 C36 108.68(19) yes
P3 C34 C35 113.1(2) yes
C35 C34 C36 111.0(3) no
P4 C37 C39 119.4(3) yes
P4 C37 C38 111.5(2) yes
C38 C37 C39 114.1(3) no
C41 C40 C42 109.9(2) no
P4 C40 C41 111.3(2) yes
P4 C40 C42 109.3(2) yes
O3 C45 C46 102.6(2) yes
O3 C45 C47 109.0(3) yes
O3 C45 C48 106.4(2) yes
C46 C45 C47 115.4(3) no
C46 C45 C48 111.7(3) no
C47 C45 C48 111.0(3) no
O4 C46 C45 102.7(2) yes
O4 C46 C49 107.4(2) yes
O4 C46 C50 108.4(2) yes
C45 C46 C49 112.5(3) no
C45 C46 C50 116.2(3) no
C49 C46 C50 109.0(2) no
Fe2 B1 O3 124.6(2) yes
Fe2 B1 O4 126.8(2) yes
O3 B1 O4 108.4(2) yes
C26 C27 H1C27 120.00 no
C28 C27 H1C27 120.00 no
C27 C28 H1C28 120.00 no
C29 C28 H1C28 120.00 no
C28 C29 H1C29 121.00 no
C30 C29 H1C29 121.00 no
P3 C31 H1C31 103.00 no
C32 C31 H1C31 114.00 no
C33 C31 H1C31 101.00 no
C31 C32 H1C32 109.00 no
C31 C32 H2C32 109.00 no
C31 C32 H3C32 109.00 no
H1C32 C32 H2C32 109.00 no
H1C32 C32 H3C32 109.00 no
H2C32 C32 H3C32 109.00 no
C31 C33 H1C33 109.00 no
C31 C33 H2C33 109.00 no
C31 C33 H3C33 109.00 no
H1C33 C33 H2C33 109.00 no
H1C33 C33 H3C33 109.00 no
H2C33 C33 H3C33 109.00 no
P3 C34 H1C34 108.00 no
C35 C34 H1C34 106.00 no
C36 C34 H1C34 110.00 no
C34 C35 H1C35 109.00 no
C34 C35 H2C35 109.00 no
C34 C35 H3C35 109.00 no
H1C35 C35 H2C35 109.00 no
H1C35 C35 H3C35 109.00 no
H2C35 C35 H3C35 109.00 no
C34 C36 H1C36 109.00 no
C34 C36 H2C36 110.00 no
C34 C36 H3C36 109.00 no
H1C36 C36 H2C36 109.00 no
H1C36 C36 H3C36 109.00 no
H2C36 C36 H3C36 109.00 no
P4 C37 H1C37 102.00 no
C38 C37 H1C37 109.00 no
C39 C37 H1C37 99.00 no
C37 C38 H1C38 109.00 no
C37 C38 H2C38 109.00 no
C37 C38 H3C38 109.00 no
H1C38 C38 H2C38 109.00 no
H1C38 C38 H3C38 109.00 no
H2C38 C38 H3C38 109.00 no
C37 C39 H1C39 109.00 no
C37 C39 H2C39 109.00 no
C37 C39 H3C39 109.00 no
H1C39 C39 H2C39 109.00 no
H1C39 C39 H3C39 109.00 no
H2C39 C39 H3C39 110.00 no
H1C39' C39' H3C39' 110.00 no
H1C39' C39' H1C37' 148.00 no
H2C39' C39' H3C39' 109.00 no
H2C39' C39' H1C37' 92.00 no
H3C39' C39' H1C37' 84.00 no
H1C39' C39' H2C39' 109.00 no
P4 C40 H1C40 109.00 no
C41 C40 H1C40 108.00 no
C42 C40 H1C40 110.00 no
H1C41 C41 H2C41 109.00 no
H1C41 C41 H3C41 109.00 no
H2C41 C41 H3C41 109.00 no
C40 C41 H3C41 109.00 no
C40 C41 H1C41 109.00 no
C40 C41 H2C41 109.00 no
C40 C42 H1C42 109.00 no
C40 C42 H2C42 110.00 no
C40 C42 H3C42 109.00 no
H2C42 C42 H3C42 109.00 no
H1C42 C42 H2C42 109.00 no
H1C42 C42 H3C42 109.00 no
N5 C43 H1C43 109.00 no
H1C43 C43 H2C43 109.00 no
N5 C43 H2C43 109.00 no
N5 C43 H3C43 109.00 no
H2C43 C43 H3C43 109.00 no
H1C43 C43 H3C43 109.00 no
N6 C44 H3C44 109.00 no
N6 C44 H2C44 109.00 no
H2C44 C44 H3C44 109.00 no
H1C44 C44 H2C44 109.00 no
H1C44 C44 H3C44 109.00 no
N6 C44 H1C44 109.00 no
C45 C47 H2C47 109.00 no
C45 C47 H3C47 109.00 no
H1C47 C47 H2C47 109.00 no
H1C47 C47 H3C47 109.00 no
H2C47 C47 H3C47 109.00 no
C45 C47 H1C47 109.00 no
C45 C48 H1C48 109.00 no
H1C48 C48 H3C48 110.00 no
H2C48 C48 H3C48 109.00 no
H1C48 C48 H2C48 109.00 no
C45 C48 H2C48 109.00 no
C45 C48 H3C48 109.00 no
C46 C49 H1C49 109.00 no
C46 C49 H2C49 109.00 no
C46 C49 H3C49 109.00 no
H1C49 C49 H2C49 109.00 no
H2C49 C49 H3C49 109.00 no
H1C49 C49 H3C49 109.00 no
C46 C50 H2C50 109.00 no
C46 C50 H1C50 109.00 no
H1C50 C50 H3C50 109.00 no
C46 C50 H3C50 109.00 no
H1C50 C50 H2C50 109.00 no
H2C50 C50 H3C50 109.00 no
O3 B1 H1B1 115.5(12) no
O3 B1 H2B1 111.2(10) no
O4 B1 H2B1 112.1(11) no
H1B1 B1 H2B1 98.1(16) no
O4 B1 H1B1 111.4(12) no
Fe2 B1 H1B1 51.3(12) no
Fe2 B1 H2B1 47.0(11) no

loop_
_geom_bond_atom_site_label_1
_geom_bond_atom_site_label_2
_geom_bond_distance
Fe1 P1 2.1614(7)
Fe1 P2 2.1614(7)
Fe1 N1 1.996(2)
Fe1 B2 2.028(3)
Fe1 H2b2 1.55(3)
Fe1 H1 1.47(3)
Fe1 H1b2 1.58(3)
P1 N2 1.711(2)
P1 C6 1.863(3)
P1 C9 1.848(3)
P2 N3 1.729(2)
P2 C12 1.855(3)
P2 C15 1.842(3)
O1 C20 1.440(3)
O2 C21 1.440(4)
N1 C1 1.359(3)
N1 C5 1.357(3)
N2 C1 1.382(3)
N2 C18 1.469(3)
N3 C5 1.369(3)
N3 C19 1.470(4)
C1 C2 1.390(4)
C2 C3 1.373(4)
C2 H1c2 0.96
C3 C4 1.380(4)
C3 H1c3 0.96
C4 C5 1.395(4)
C4 H1c4 0.96
C6 C7 1.516(4)
C6 C8 1.527(3)
C6 H1c6 0.96
C7 H1c7 0.96
C7 H2c7 0.96
C7 H3c7 0.96
C8 H1c8 0.96
C8 H2c8 0.96
C8 H3c8 0.96
C9 C10 1.521(4)
C9 C11 1.529(4)
C9 H1c9 0.96
C10 H1c10 0.96
C10 H2c10 0.96
C10 H3c10 0.96
C11 H1c11 0.96
C11 H2c11 0.96
C11 H3c11 0.96
C12 C13 1.508(4)
C12 C14 1.459(6)
C12 H1c12 0.96
C13 H1c13 0.96
C13 H2c13 0.96
C13 H3c13 0.96
C14 H1c14 0.96
C14 H2c14 0.96
C14 H3c14 0.96
C14' H1c14' 0.96
C14' H2c14' 0.96
C14' H3c14' 0.96
C15 C16 1.524(4)
C15 C17 1.527(4)
C15 H1c15 0.96
C16 H1c16 0.96
C16 H2c16 0.96
C16 H3c16 0.96
C17 H1c17 0.96
C17 H2c17 0.96
C17 H3c17 0.96
C18 H1c18 0.96
C18 H2c18 0.96
C18 H3c18 0.96
C19 H1c19 0.96
C19 H2c19 0.96
C19 H3c19 0.96
C20 C21 1.533(4)
C20 C22 1.505(4)
C20 C23 1.544(4)
C21 C24 1.540(4)
C21 C25 1.509(4)
C22 H1c22 0.96
C22 H2c22 0.96
C22 H3c22 0.96
C23 H1c23 0.96
C23 H2c23 0.96
C23 H3c23 0.96
C24 H1c24 0.96
C24 H2c24 0.96
C24 H3c24 0.96
C25 H1c25 0.96
C25 H2c25 0.96
C25 H3c25 0.96
Fe2 P3 2.1549(7)
Fe2 P4 2.1509(8)
Fe2 N4 1.978(2)
Fe2 B1 2.026(3)
Fe2 H2 1.45(3)
Fe2 H1b1 1.58(3)
Fe2 H2b1 1.48(2)
P3 N5 1.712(2)
P3 C31 1.859(3)
P3 C34 1.845(3)
P4 N6 1.727(2)
P4 C37 1.842(3)
P4 C40 1.856(3)
O3 C45 1.444(4)
O4 C46 1.438(3)
N4 C26 1.361(3)
N4 C30 1.367(3)
N5 C26 1.370(3)
N5 C43 1.461(3)
N6 C30 1.366(3)
N6 C44 1.462(3)
C26 C27 1.389(4)
C27 C28 1.367(4)
C27 H1c27 0.96
C28 C29 1.378(4)
C28 H1c28 0.96
C29 C30 1.398(4)
C29 H1c29 0.96
C31 C32 1.531(4)
C31 C33 1.510(4)
C31 H1c31 0.96
C32 H1c32 0.96
C32 H2c32 0.96
C32 H3c32 0.96
C33 H1c33 0.96
C33 H2c33 0.96
C33 H3c33 0.96
C34 C35 1.520(4)
C34 C36 1.533(4)
C34 H1c34 0.96
C35 H1c35 0.96
C35 H2c35 0.96
C35 H3c35 0.96
C36 H1c36 0.96
C36 H2c36 0.96
C36 H3c36 0.96
C37 C38 1.510(5)
C37 C39 1.455(6)
C37 H1c37 0.96
C38 H1c38 0.96
C38 H2c38 0.96
C38 H3c38 0.96
C39' H1c39' 0.96
C39' H2c39' 0.96
C39' H3c39' 0.96
C39 H1c39 0.96
C39 H2c39 0.96
C39 H3c39 0.96
C40 C41 1.527(4)
C40 C42 1.520(4)
C40 H1c40 0.96
C41 H1c41 0.96
C41 H2c41 0.96
C41 H3c41 0.96
C42 H1c42 0.96
C42 H2c42 0.96
C42 H3c42 0.96
C43 H1c43 0.96
C43 H2c43 0.96
C43 H3c43 0.96
C44 H1c44 0.96
C44 H2c44 0.96
C44 H3c44 0.96
C45 C46 1.535(4)
C45 C47 1.500(5)
C45 C48 1.538(5)
C46 C49 1.533(4)
C46 C50 1.504(4)
C47 H1c47 0.96
C47 H2c47 0.96
C47 H3c47 0.96
C48 H1c48 0.96
C48 H2c48 0.96
C48 H3c48 0.96
C49 H1c49 0.96
C49 H2c49 0.96
C49 H3c49 0.96
C50 H1c50 0.96
C50 H2c50 0.96
C50 H3c50 0.96
